data_4302874
loop_
_publ_author_name
'Geert-Jan M. Meppelder'
'Hong-Tao Fan'
'Thomas P. Spaniol'
'Jun Okuda'

_publ_contact_author
;       Jun Okuda
        Institute of Inorganic Chemistry
        RWTH Aachen University
        Landoltweg 1
        D-52074 Aachen
        Germany
;
_publ_contact_author_email jun.okuda@ac.rwth-aachen.de
_publ_contact_author_fax '+49 241 80 92644'
_publ_contact_author_phone '+49 241 80 94645'
_publ_section_title
;
Synthesis, Structure, and Olefin Polymerization Activity of Titanium
Complexes Bearing Asymmetric Tetradentate [OSNO]-Type Bis(phenolato) Ligands
;
_journal_name_full 'Inorganic Chemistry'
_journal_page_first 7378
_journal_page_last 7388
_journal_paper_doi 10.1021/ic900903b
_journal_volume 48
_journal_year 2009
_chemical_formula_sum 'C35 H55 N O4 S Ti'
_chemical_formula_weight 633.76
_chemical_name_systematic
;
 ?
;
_space_group_IT_number 14
_symmetry_cell_setting monoclinic
_symmetry_space_group_name_Hall '-P 2yn'
_symmetry_space_group_name_H-M 'P 1 21/n 1'
_atom_sites_solution_hydrogens geom
_atom_sites_solution_primary direct
_atom_sites_solution_secondary difmap
_audit_creation_method SHELXL-97
_cell_angle_alpha 90.00
_cell_angle_beta 96.864(3)
_cell_angle_gamma 90.00
_cell_formula_units_Z 4
_cell_length_a 11.5417(12)
_cell_length_b 16.1424(17)
_cell_length_c 18.5544(19)
_cell_measurement_reflns_used 856
_cell_measurement_temperature 130(2)
_cell_measurement_theta_max 18.15
_cell_measurement_theta_min 2.20
_cell_volume 3432.1(6)
_computing_cell_refinement 'Bruker SMART (2001)'
_computing_data_collection 'Bruker SMART (2001)'
_computing_data_reduction 'Bruker SAINT+ (1999)'
_computing_molecular_graphics 'Ortep-3 for Windows (Farrugia, 1997)'
_computing_structure_refinement 'SHELXL-97 (Sheldrick, 1997)'
_computing_structure_solution 'SIR 97 (Altomare et al, 1997)'
_diffrn_ambient_temperature 130(2)
_diffrn_measured_fraction_theta_full 0.998
_diffrn_measured_fraction_theta_max 0.998
_diffrn_measurement_device_type 'CCD area detector'
_diffrn_measurement_method 'phi and omega scans'
_diffrn_radiation_monochromator graphite
_diffrn_radiation_source 'fine-focus sealed tube'
_diffrn_radiation_type MoK\a
_diffrn_radiation_wavelength 0.71073
_diffrn_reflns_av_R_equivalents 0.0989
_diffrn_reflns_av_sigmaI/netI 0.0889
_diffrn_reflns_limit_h_max 15
_diffrn_reflns_limit_h_min -15
_diffrn_reflns_limit_k_max 21
_diffrn_reflns_limit_k_min -21
_diffrn_reflns_limit_l_max 24
_diffrn_reflns_limit_l_min -24
_diffrn_reflns_number 39150
_diffrn_reflns_theta_full 28.35
_diffrn_reflns_theta_max 28.35
_diffrn_reflns_theta_min 2.18
_exptl_absorpt_coefficient_mu 0.347
_exptl_absorpt_correction_T_max 0.9829
_exptl_absorpt_correction_T_min 0.9121
_exptl_absorpt_correction_type multi-scan
_exptl_absorpt_process_details 'Bruker SADABS'
_exptl_crystal_colour colourless
_exptl_crystal_density_diffrn 1.227
_exptl_crystal_density_method 'not measured'
_exptl_crystal_description plate
_exptl_crystal_F_000 1368
_exptl_crystal_size_max 0.27
_exptl_crystal_size_mid 0.22
_exptl_crystal_size_min 0.05
_refine_diff_density_max 0.704
_refine_diff_density_min -0.489
_refine_diff_density_rms 0.082
_refine_ls_extinction_method none
_refine_ls_goodness_of_fit_ref 1.019
_refine_ls_hydrogen_treatment noref
_refine_ls_matrix_type full
_refine_ls_number_parameters 371
_refine_ls_number_reflns 8560
_refine_ls_number_restraints 0
_refine_ls_restrained_S_all 1.019
_refine_ls_R_factor_all 0.1108
_refine_ls_R_factor_gt 0.0725
_refine_ls_shift/su_max 0.000
_refine_ls_shift/su_mean 0.000
_refine_ls_structure_factor_coef Fsqd
_refine_ls_weighting_details 'calc w=1/[\s^2^(Fo^2^)+(0.0516P)^2^+5.5429P] where P=(Fo^2^+2Fc^2^)/3'
_refine_ls_weighting_scheme calc
_refine_ls_wR_factor_gt 0.1482
_refine_ls_wR_factor_ref 0.1655
_reflns_number_gt 5892
_reflns_number_total 8560
_reflns_threshold_expression >2sigma(I)
_cod_data_source_file ic900903b_si_002_3.cif
_cod_data_source_block 8a
_cod_original_sg_symbol_H-M 'P 21/n'
_cod_database_code 4302874

loop_
_symmetry_equiv_pos_as_xyz
'x, y, z'
'-x+1/2, y+1/2, -z+1/2'
'-x, -y, -z'
'x-1/2, -y-1/2, z-1/2'

loop_
_atom_site_label
_atom_site_type_symbol
_atom_site_fract_x
_atom_site_fract_y
_atom_site_fract_z
_atom_site_U_iso_or_equiv
_atom_site_adp_type
_atom_site_occupancy
_atom_site_symmetry_multiplicity
_atom_site_calc_flag
_atom_site_refinement_flags
_atom_site_disorder_assembly
_atom_site_disorder_group
Ti Ti 0.31912(5) 0.25720(3) 0.47079(3) 0.01800(14) Uani 1 1 d . . .
S1A S 0.45682(9) 0.13626(7) 0.52762(5) 0.0156(2) Uiso 0.80 1 d P A 1
N1A N 0.3777(2) 0.3032(2) 0.58892(15) 0.0128(6) Uiso 0.80 1 d P A 1
C1A C 0.5489(5) 0.2253(4) 0.4257(4) 0.024(2) Uiso 0.80 1 d P A 1
C2A C 0.5581(4) 0.1493(3) 0.4641(2) 0.0186(8) Uiso 0.80 1 d P A 1
C3A C 0.6384(4) 0.0885(3) 0.4504(3) 0.0228(8) Uiso 0.80 1 d P A 1
H3A H 0.6438 0.0387 0.4779 0.027 Uiso 0.80 1 calc PR A 1
C4A C 0.7103(4) 0.1009(3) 0.3969(2) 0.0216(9) Uiso 0.80 1 d P A 1
C5A C 0.6972(3) 0.1754(3) 0.3571(3) 0.0203(9) Uiso 0.80 1 d P A 1
H5A H 0.7450 0.1830 0.3193 0.024 Uiso 0.80 1 calc PR A 1
C6A C 0.6188(4) 0.2391(3) 0.3690(3) 0.0205(12) Uiso 0.80 1 d P A 1
C7A C 0.8002(4) 0.0363(3) 0.3824(3) 0.0333(10) Uiso 0.80 1 d P A 1
H7A H 0.8682 0.0408 0.4193 0.050 Uiso 0.80 1 calc PR A 1
H7B H 0.8246 0.0456 0.3343 0.050 Uiso 0.80 1 calc PR A 1
H7C H 0.7660 -0.0191 0.3844 0.050 Uiso 0.80 1 calc PR A 1
C8A C 0.6071(4) 0.3184(3) 0.3232(3) 0.0212(12) Uiso 0.80 1 d P A 1
C9A C 0.6447(5) 0.3893(3) 0.3785(3) 0.0308(13) Uiso 0.80 1 d P A 1
H9A H 0.5921 0.3904 0.4162 0.046 Uiso 0.80 1 calc PR A 1
H9B H 0.6408 0.4426 0.3530 0.046 Uiso 0.80 1 calc PR A 1
H9C H 0.7248 0.3795 0.4009 0.046 Uiso 0.80 1 calc PR A 1
C10A C 0.6933(4) 0.3187(3) 0.2660(3) 0.0298(12) Uiso 0.80 1 d P A 1
H10A H 0.7734 0.3170 0.2905 0.045 Uiso 0.80 1 calc PR A 1
H10B H 0.6823 0.3692 0.2367 0.045 Uiso 0.80 1 calc PR A 1
H10C H 0.6792 0.2701 0.2346 0.045 Uiso 0.80 1 calc PR A 1
C11A C 0.4841(5) 0.3216(3) 0.2827(3) 0.0266(13) Uiso 0.80 1 d P A 1
H11A H 0.4728 0.2746 0.2491 0.040 Uiso 0.80 1 calc PR A 1
H11B H 0.4738 0.3735 0.2554 0.040 Uiso 0.80 1 calc PR A 1
H11C H 0.4269 0.3186 0.3176 0.040 Uiso 0.80 1 calc PR A 1
C12A C 0.4523(3) 0.3800(2) 0.58328(17) 0.0127(7) Uiso 0.80 1 d P A 1
H12A H 0.4119 0.4183 0.5477 0.019 Uiso 0.80 1 calc PR A 1
H12B H 0.5274 0.3641 0.5677 0.019 Uiso 0.80 1 calc PR A 1
H12C H 0.4657 0.4072 0.6308 0.019 Uiso 0.80 1 calc PR A 1
S1B S 0.3877(5) 0.3466(4) 0.5989(3) 0.0440(12) Uiso 0.20 1 d P A 2
N1B N 0.4693(17) 0.1604(13) 0.5419(11) 0.048(6) Uiso 0.20 1 d P A 2
C1B C 0.5480(12) 0.2292(8) 0.4339(8) 0.007(7) Uiso 0.20 1 d PG A 2
C2B C 0.5405(13) 0.1610(10) 0.4788(8) 0.054(8) Uiso 0.20 1 d PG A 2
C3B C 0.6096(14) 0.0917(8) 0.4715(8) 0.044(6) Uiso 0.20 1 d PG A 2
H3B H 0.6044 0.0451 0.5022 0.053 Uiso 0.20 1 calc PR A 2
C4B C 0.6863(12) 0.0906(6) 0.4191(8) 0.027(4) Uiso 0.20 1 d PG A 2
C5B C 0.6939(10) 0.1588(8) 0.3742(7) 0.020(4) Uiso 0.20 1 d PG A 2
H5B H 0.7463 0.1580 0.3384 0.024 Uiso 0.20 1 calc PR A 2
C6B C 0.6247(11) 0.2281(6) 0.3815(7) 0.004(4) Uiso 0.20 1 d PG A 2
C7B C 0.769(2) 0.0171(16) 0.4048(14) 0.055(6) Uiso 0.20 1 d P A 2
H7B1 H 0.7775 -0.0199 0.4470 0.082 Uiso 0.20 1 calc PR A 2
H7B2 H 0.8456 0.0390 0.3969 0.082 Uiso 0.20 1 calc PR A 2
H7B3 H 0.7355 -0.0136 0.3618 0.082 Uiso 0.20 1 calc PR A 2
C8B C 0.6289(12) 0.3084(9) 0.3374(8) 0.001(3) Uiso 0.20 1 d P A 2
C9B C 0.6147(13) 0.3982(8) 0.3647(8) 0.004(3) Uiso 0.20 1 d P A 2
H9B1 H 0.5959 0.4352 0.3230 0.006 Uiso 0.20 1 calc PR A 2
H9B2 H 0.6877 0.4162 0.3927 0.006 Uiso 0.20 1 calc PR A 2
H9B3 H 0.5516 0.4000 0.3956 0.006 Uiso 0.20 1 calc PR A 2
C10B C 0.7188(13) 0.3061(9) 0.2822(8) 0.008(3) Uiso 0.20 1 d P A 2
H10D H 0.7215 0.3603 0.2587 0.012 Uiso 0.20 1 calc PR A 2
H10E H 0.6961 0.2637 0.2454 0.012 Uiso 0.20 1 calc PR A 2
H10F H 0.7961 0.2929 0.3075 0.012 Uiso 0.20 1 calc PR A 2
C11B C 0.5092(17) 0.3311(12) 0.2938(10) 0.018(4) Uiso 0.20 1 d P A 2
H11D H 0.4505 0.3379 0.3274 0.028 Uiso 0.20 1 calc PR A 2
H11E H 0.4849 0.2866 0.2593 0.028 Uiso 0.20 1 calc PR A 2
H11F H 0.5168 0.3829 0.2673 0.028 Uiso 0.20 1 calc PR A 2
C12B C 0.401(2) 0.1040(16) 0.5509(14) 0.062(6) Uiso 0.20 1 d P A 2
H12D H 0.4452 0.0549 0.5692 0.093 Uiso 0.20 1 calc PR A 2
H12E H 0.3550 0.0907 0.5045 0.093 Uiso 0.20 1 calc PR A 2
H12F H 0.3490 0.1213 0.5860 0.093 Uiso 0.20 1 calc PR A 2
O1 O 0.47313(18) 0.28372(13) 0.44417(11) 0.0222(5) Uani 1 1 d . A .
O2 O 0.20481(18) 0.21783(14) 0.53153(11) 0.0234(5) Uani 1 1 d . A .
O3 O 0.25558(18) 0.35440(13) 0.44404(11) 0.0226(5) Uani 1 1 d . A .
O4 O 0.27862(19) 0.18451(13) 0.39935(11) 0.0251(5) Uani 1 1 d . A .
C13 C 0.5292(3) 0.1946(2) 0.60681(15) 0.0226(7) Uani 1 1 d . . .
H13 H 0.5859 0.2348 0.5897 0.027 Uiso 1 1 calc R A 1
C14 C 0.4370(3) 0.2425(2) 0.64285(16) 0.0232(7) Uani 1 1 d . A .
H14 H 0.3764 0.2015 0.6535 0.028 Uiso 1 1 calc R B 1
C15 C 0.4895(3) 0.2785(2) 0.71568(17) 0.0290(7) Uani 1 1 d . . .
H15A H 0.4267 0.3047 0.7398 0.035 Uiso 1 1 calc R A .
H15B H 0.5465 0.3221 0.7070 0.035 Uiso 1 1 calc R . .
C16 C 0.5504(3) 0.2128(2) 0.76621(18) 0.0325(8) Uani 1 1 d . A .
H16A H 0.5842 0.2388 0.8123 0.039 Uiso 1 1 calc R . .
H16B H 0.4932 0.1705 0.7775 0.039 Uiso 1 1 calc R . .
C17 C 0.6470(3) 0.1719(2) 0.72929(18) 0.0355(8) Uani 1 1 d . . .
H17A H 0.7058 0.2139 0.7197 0.043 Uiso 1 1 calc R A .
H17B H 0.6864 0.1290 0.7616 0.043 Uiso 1 1 calc R . .
C18 C 0.5953(3) 0.1323(2) 0.65813(17) 0.0294(7) Uani 1 1 d . A .
H18A H 0.5416 0.0873 0.6686 0.035 Uiso 1 1 calc R . .
H18B H 0.6590 0.1075 0.6340 0.035 Uiso 1 1 calc R . .
C19 C 0.2608(3) 0.3263(2) 0.61112(16) 0.0241(7) Uani 1 1 d . . .
C20 C 0.1730(3) 0.27556(19) 0.57739(16) 0.0209(6) Uani 1 1 d . A .
C21 C 0.0554(3) 0.28865(19) 0.58981(16) 0.0199(6) Uani 1 1 d . . .
C22 C 0.0341(3) 0.35259(19) 0.63648(16) 0.0242(7) Uani 1 1 d . A .
H22 H -0.0439 0.3619 0.6461 0.029 Uiso 1 1 calc R . .
C23 C 0.1222(3) 0.40392(19) 0.66989(17) 0.0276(7) Uani 1 1 d . . .
C24 C 0.2367(3) 0.3896(2) 0.65689(17) 0.0274(7) Uani 1 1 d . A .
H24 H 0.2981 0.4233 0.6795 0.033 Uiso 1 1 calc R C 2
C25 C 0.0912(3) 0.4751(2) 0.7166(2) 0.0363(8) Uani 1 1 d . A .
H25A H 0.0928 0.4563 0.7669 0.054 Uiso 1 1 calc R . .
H25B H 0.0128 0.4952 0.6989 0.054 Uiso 1 1 calc R . .
H25C H 0.1478 0.5200 0.7143 0.054 Uiso 1 1 calc R . .
C26 C -0.0424(3) 0.2374(2) 0.54790(17) 0.0247(7) Uani 1 1 d . A .
C27 C -0.0233(3) 0.1448(2) 0.56362(19) 0.0307(8) Uani 1 1 d . . .
H27A H 0.0525 0.1279 0.5497 0.046 Uiso 1 1 calc R A .
H27B H -0.0854 0.1128 0.5357 0.046 Uiso 1 1 calc R . .
H27C H -0.0247 0.1345 0.6156 0.046 Uiso 1 1 calc R . .
C28 C -0.0428(3) 0.2543(2) 0.46587(17) 0.0312(8) Uani 1 1 d . . .
H28A H -0.0568 0.3134 0.4562 0.047 Uiso 1 1 calc R A .
H28B H -0.1047 0.2217 0.4384 0.047 Uiso 1 1 calc R . .
H28C H 0.0328 0.2386 0.4510 0.047 Uiso 1 1 calc R . .
C29 C -0.1627(3) 0.2608(2) 0.5678(2) 0.0358(8) Uani 1 1 d . . .
H29A H -0.1655 0.2505 0.6197 0.054 Uiso 1 1 calc R A .
H29B H -0.2224 0.2272 0.5393 0.054 Uiso 1 1 calc R . .
H29C H -0.1775 0.3196 0.5574 0.054 Uiso 1 1 calc R . .
C30 C 0.2044(3) 0.4291(2) 0.41755(18) 0.0272(7) Uani 1 1 d . . .
H30 H 0.1453 0.4156 0.3753 0.033 Uiso 1 1 calc R A .
C31 C 0.1417(3) 0.4707(2) 0.4744(2) 0.0354(8) Uani 1 1 d . A .
H31A H 0.0893 0.4309 0.4938 0.053 Uiso 1 1 calc R . .
H31B H 0.0961 0.5175 0.4525 0.053 Uiso 1 1 calc R . .
H31C H 0.1988 0.4909 0.5138 0.053 Uiso 1 1 calc R . .
C32 C 0.2958(3) 0.4841(2) 0.3906(2) 0.0366(9) Uani 1 1 d . A .
H32A H 0.3547 0.4985 0.4311 0.055 Uiso 1 1 calc R . .
H32B H 0.2589 0.5347 0.3697 0.055 Uiso 1 1 calc R . .
H32C H 0.3333 0.4546 0.3533 0.055 Uiso 1 1 calc R . .
C33 C 0.2734(3) 0.1020(2) 0.37182(19) 0.0345(8) Uani 1 1 d . . .
H33 H 0.3292 0.0673 0.4044 0.041 Uiso 1 1 calc R A .
C34 C 0.3118(4) 0.1010(3) 0.2975(2) 0.0542(12) Uani 1 1 d . A .
H34A H 0.2578 0.1343 0.2645 0.081 Uiso 1 1 calc R . .
H34B H 0.3122 0.0439 0.2797 0.081 Uiso 1 1 calc R . .
H34C H 0.3905 0.1243 0.2996 0.081 Uiso 1 1 calc R . .
C35 C 0.1527(4) 0.0682(3) 0.3744(3) 0.0542(12) Uani 1 1 d . A .
H35A H 0.1346 0.0685 0.4247 0.081 Uiso 1 1 calc R . .
H35B H 0.1488 0.0113 0.3559 0.081 Uiso 1 1 calc R . .
H35C H 0.0961 0.1027 0.3444 0.081 Uiso 1 1 calc R . .

loop_
_atom_site_aniso_label
_atom_site_aniso_U_11
_atom_site_aniso_U_22
_atom_site_aniso_U_33
_atom_site_aniso_U_23
_atom_site_aniso_U_13
_atom_site_aniso_U_12
Ti 0.0177(3) 0.0182(3) 0.0191(3) 0.0023(2) 0.00628(19) 0.0018(2)
O1 0.0194(10) 0.0242(11) 0.0251(11) 0.0026(9) 0.0115(9) 0.0029(9)
O2 0.0208(11) 0.0283(12) 0.0225(11) 0.0033(9) 0.0082(9) -0.0005(9)
O3 0.0226(11) 0.0186(11) 0.0278(11) 0.0035(9) 0.0071(9) 0.0052(9)
O4 0.0278(12) 0.0217(12) 0.0269(11) -0.0028(9) 0.0081(9) -0.0015(9)
C13 0.0205(15) 0.0306(18) 0.0172(14) 0.0017(13) 0.0047(11) 0.0011(13)
C14 0.0188(14) 0.0278(17) 0.0242(15) 0.0127(13) 0.0076(12) 0.0040(13)
C15 0.0295(18) 0.0332(19) 0.0258(17) 0.0060(14) 0.0097(14) 0.0038(15)
C16 0.0367(19) 0.041(2) 0.0201(16) 0.0048(15) 0.0055(14) 0.0087(16)
C17 0.0351(19) 0.045(2) 0.0259(17) 0.0054(16) 0.0006(14) 0.0135(17)
C18 0.0292(17) 0.0350(19) 0.0244(16) 0.0062(14) 0.0054(13) 0.0117(15)
C19 0.0235(16) 0.0279(17) 0.0206(15) 0.0078(13) 0.0015(12) -0.0079(13)
C20 0.0212(15) 0.0217(16) 0.0198(14) 0.0083(12) 0.0028(12) -0.0025(12)
C21 0.0195(14) 0.0198(15) 0.0211(14) 0.0058(12) 0.0047(11) -0.0042(12)
C22 0.0248(16) 0.0227(16) 0.0257(16) 0.0071(13) 0.0056(12) 0.0021(13)
C23 0.045(2) 0.0161(15) 0.0213(16) 0.0048(12) 0.0021(14) -0.0012(14)
C24 0.0286(17) 0.0256(17) 0.0264(16) 0.0112(13) -0.0035(13) -0.0082(14)
C25 0.047(2) 0.0237(18) 0.037(2) -0.0021(15) 0.0016(17) 0.0025(16)
C26 0.0194(15) 0.0299(18) 0.0256(16) -0.0006(13) 0.0063(12) -0.0049(13)
C27 0.0312(18) 0.0267(18) 0.0350(18) -0.0008(15) 0.0072(14) -0.0104(15)
C28 0.0237(16) 0.042(2) 0.0277(17) 0.0021(15) 0.0003(13) -0.0061(15)
C29 0.0204(16) 0.045(2) 0.043(2) -0.0077(18) 0.0091(14) -0.0063(16)
C30 0.0320(18) 0.0233(17) 0.0263(16) 0.0037(13) 0.0047(13) 0.0071(14)
C31 0.043(2) 0.0274(18) 0.040(2) 0.0097(16) 0.0198(17) 0.0142(16)
C32 0.045(2) 0.0236(18) 0.044(2) 0.0080(16) 0.0189(17) 0.0011(16)
C33 0.046(2) 0.0258(18) 0.0312(18) -0.0041(15) 0.0038(16) -0.0021(16)
C34 0.079(3) 0.044(3) 0.042(2) -0.015(2) 0.021(2) 0.002(2)
C35 0.057(3) 0.035(2) 0.071(3) -0.010(2) 0.011(2) -0.021(2)

loop_
_atom_type_symbol
_atom_type_description
_atom_type_scat_dispersion_real
_atom_type_scat_dispersion_imag
_atom_type_scat_source
C C 0.0030 0.0020 'International Tables Vol C Tables 4.2.6.8 and 6.1.1.4'
H H 0.0000 0.0000 'International Tables Vol C Tables 4.2.6.8 and 6.1.1.4'
N N 0.0060 0.0030 'International Tables Vol C Tables 4.2.6.8 and 6.1.1.4'
O O 0.0110 0.0060 'International Tables Vol C Tables 4.2.6.8 and 6.1.1.4'
S S 0.1250 0.1230 'International Tables Vol C Tables 4.2.6.8 and 6.1.1.4'
Ti Ti 0.2780 0.4460 'International Tables Vol C Tables 4.2.6.8 and 6.1.1.4'

loop_
_geom_angle_atom_site_label_1
_geom_angle_atom_site_label_2
_geom_angle_atom_site_label_3
_geom_angle
_geom_angle_site_symmetry_1
_geom_angle_site_symmetry_3
_geom_angle_publ_flag
O3 Ti O4 108.02(10) . . ?
O3 Ti O2 99.48(9) . . ?
O4 Ti O2 94.58(10) . . ?
O3 Ti O1 95.38(9) . . ?
O4 Ti O1 96.99(9) . . ?
O2 Ti O1 157.33(9) . . ?
O3 Ti N1A 92.58(10) . . ?
O4 Ti N1A 157.47(11) . . ?
O2 Ti N1A 72.55(10) . . ?
O1 Ti N1A 89.85(10) . . ?
O3 Ti N1B 155.3(5) . . ?
O4 Ti N1B 94.7(5) . . ?
O2 Ti N1B 88.1(4) . . ?
O1 Ti N1B 71.6(5) . . ?
N1A Ti N1B 67.1(5) . . ?
O3 Ti S1A 165.35(8) . . ?
O4 Ti S1A 84.43(8) . . ?
O2 Ti S1A 86.84(7) . . ?
O1 Ti S1A 75.01(7) . . ?
N1A Ti S1A 76.62(8) . . ?
N1B Ti S1A 10.5(5) . . ?
O3 Ti S1B 81.27(14) . . ?
O4 Ti S1B 169.86(14) . . ?
O2 Ti S1B 79.59(13) . . ?
O1 Ti S1B 85.91(13) . . ?
N1A Ti S1B 12.39(13) . . ?
N1B Ti S1B 76.9(5) . . ?
S1A Ti S1B 86.96(12) . . ?
C2A S1A C13 101.35(17) . . ?
C2A S1A Ti 93.42(13) . . ?
C13 S1A Ti 97.60(11) . . ?
C19 N1A C14 109.3(2) . . ?
C19 N1A C12A 110.5(3) . . ?
C14 N1A C12A 111.1(2) . . ?
C19 N1A Ti 99.61(18) . . ?
C14 N1A Ti 118.3(2) . . ?
C12A N1A Ti 107.30(18) . . ?
O1 C1A C2A 119.1(5) . . ?
O1 C1A C6A 121.2(5) . . ?
C2A C1A C6A 119.7(5) . . ?
C3A C2A C1A 122.0(4) . . ?
C3A C2A S1A 123.0(3) . . ?
C1A C2A S1A 115.0(4) . . ?
C4A C3A C2A 119.9(4) . . ?
C4A C3A H3A 120.1 . . ?
C2A C3A H3A 120.1 . . ?
C3A C4A C5A 117.6(4) . . ?
C3A C4A C7A 120.6(4) . . ?
C5A C4A C7A 121.7(4) . . ?
C6A C5A C4A 125.0(4) . . ?
C6A C5A H5A 117.5 . . ?
C4A C5A H5A 117.5 . . ?
C5A C6A C1A 115.8(5) . . ?
C5A C6A C8A 122.7(4) . . ?
C1A C6A C8A 121.4(4) . . ?
C11A C8A C6A 108.5(4) . . ?
C11A C8A C10A 107.5(4) . . ?
C6A C8A C10A 111.2(4) . . ?
C11A C8A C9A 117.9(4) . . ?
C6A C8A C9A 104.5(4) . . ?
C10A C8A C9A 107.3(4) . . ?
C19 S1B C14 89.5(3) . . ?
C14 S1B C24 105.8(3) . . ?
C19 S1B Ti 80.7(3) . . ?
C14 S1B Ti 87.1(2) . . ?
C24 S1B Ti 113.8(2) . . ?
C12B N1B C13 115(2) . . ?
C12B N1B C2B 122(2) . . ?
C13 N1B C2B 113.5(15) . . ?
C12B N1B Ti 96.7(16) . . ?
C13 N1B Ti 115.2(12) . . ?
C2B N1B Ti 89.6(11) . . ?
O1 C1B C2B 111.6(10) . . ?
O1 C1B C6B 128.2(10) . . ?
C2B C1B C6B 120.0 . . ?
C3B C2B C1B 120.0 . . ?
C3B C2B N1B 116.3(13) . . ?
C1B C2B N1B 123.4(13) . . ?
C2B C3B C4B 120.0 . . ?
C2B C3B H3B 120.0 . . ?
C4B C3B H3B 120.0 . . ?
C5B C4B C3B 120.0 . . ?
C5B C4B C7B 114.5(14) . . ?
C3B C4B C7B 125.5(14) . . ?
C6B C5B C4B 120.0 . . ?
C6B C5B H5B 120.0 . . ?
C4B C5B H5B 120.0 . . ?
C5B C6B C1B 120.0 . . ?
C5B C6B C8B 124.8(9) . . ?
C1B C6B C8B 115.1(9) . . ?
C4B C7B H7B1 109.5 . . ?
C4B C7B H7B2 109.5 . . ?
H7B1 C7B H7B2 109.5 . . ?
C4B C7B H7B3 109.5 . . ?
H7B1 C7B H7B3 109.5 . . ?
H7B2 C7B H7B3 109.5 . . ?
C6B C8B C10B 113.6(11) . . ?
C6B C8B C9B 127.1(11) . . ?
C10B C8B C9B 110.2(11) . . ?
C6B C8B C11B 113.1(12) . . ?
C10B C8B C11B 106.7(13) . . ?
C9B C8B C11B 80.1(12) . . ?
C8B C9B H9B1 109.5 . . ?
C8B C9B H9B2 109.5 . . ?
H9B1 C9B H9B2 109.5 . . ?
C8B C9B H9B3 109.5 . . ?
H9B1 C9B H9B3 109.5 . . ?
H9B2 C9B H9B3 109.5 . . ?
C8B C10B H10D 109.5 . . ?
C8B C10B H10E 109.5 . . ?
H10D C10B H10E 109.5 . . ?
C8B C10B H10F 109.5 . . ?
H10D C10B H10F 109.5 . . ?
H10E C10B H10F 109.5 . . ?
C8B C11B H11D 109.5 . . ?
C8B C11B H11E 109.5 . . ?
H11D C11B H11E 109.5 . . ?
C8B C11B H11F 109.5 . . ?
H11D C11B H11F 109.5 . . ?
H11E C11B H11F 109.5 . . ?
N1B C12B H12D 109.5 . . ?
N1B C12B H12E 109.5 . . ?
H12D C12B H12E 109.5 . . ?
N1B C12B H12F 109.5 . . ?
H12D C12B H12F 109.5 . . ?
H12E C12B H12F 109.5 . . ?
C1B O1 Ti 123.1(7) . . ?
C1A O1 Ti 123.1(3) . . ?
C20 O2 Ti 113.39(18) . . ?
C30 O3 Ti 175.7(2) . . ?
C33 O4 Ti 150.9(2) . . ?
N1B C13 C18 115.3(9) . . ?
N1B C13 C14 105.8(8) . . ?
C18 C13 C14 112.5(2) . . ?
C18 C13 S1A 107.7(2) . . ?
C14 C13 S1A 109.4(2) . . ?
N1B C13 H13 104.7 . . ?
C18 C13 H13 109.1 . . ?
C14 C13 H13 109.1 . . ?
S1A C13 H13 109.1 . . ?
N1A C14 C15 116.2(3) . . ?
N1A C14 C13 108.8(2) . . ?
C15 C14 C13 110.8(2) . . ?
C15 C14 S1B 96.2(3) . . ?
C13 C14 S1B 116.2(3) . . ?
N1A C14 H14 106.8 . . ?
C15 C14 H14 106.8 . . ?
C13 C14 H14 106.8 . . ?
S1B C14 H14 119.0 . . ?
C14 C15 C16 112.5(3) . . ?
C14 C15 H15A 109.1 . . ?
C16 C15 H15A 109.1 . . ?
C14 C15 H15B 109.1 . . ?
C16 C15 H15B 109.1 . . ?
H15A C15 H15B 107.8 . . ?
C17 C16 C15 109.4(3) . . ?
C17 C16 H16A 109.8 . . ?
C15 C16 H16A 109.8 . . ?
C17 C16 H16B 109.8 . . ?
C15 C16 H16B 109.8 . . ?
H16A C16 H16B 108.2 . . ?
C18 C17 C16 109.8(3) . . ?
C18 C17 H17A 109.7 . . ?
C16 C17 H17A 109.7 . . ?
C18 C17 H17B 109.7 . . ?
C16 C17 H17B 109.7 . . ?
H17A C17 H17B 108.2 . . ?
C17 C18 C13 112.3(3) . . ?
C17 C18 H18A 109.1 . . ?
C13 C18 H18A 109.1 . . ?
C17 C18 H18B 109.1 . . ?
C13 C18 H18B 109.1 . . ?
H18A C18 H18B 107.9 . . ?
C24 C19 C20 121.6(3) . . ?
C24 C19 N1A 127.3(3) . . ?
C20 C19 N1A 111.1(3) . . ?
C24 C19 S1B 101.4(3) . . ?
C20 C19 S1B 135.4(3) . . ?
N1A C19 S1B 27.7(2) . . ?
O2 C20 C19 117.0(3) . . ?
O2 C20 C21 123.1(3) . . ?
C19 C20 C21 119.9(3) . . ?
C22 C21 C20 117.1(3) . . ?
C22 C21 C26 122.9(3) . . ?
C20 C21 C26 119.8(3) . . ?
C21 C22 C23 122.9(3) . . ?
C21 C22 H22 118.5 . . ?
C23 C22 H22 118.5 . . ?
C24 C23 C22 118.7(3) . . ?
C24 C23 C25 121.5(3) . . ?
C22 C23 C25 119.8(3) . . ?
C19 C24 C23 119.8(3) . . ?
C23 C24 S1B 159.2(3) . . ?
C19 C24 H24 120.1 . . ?
C23 C24 H24 120.1 . . ?
S1B C24 H24 79.0 . . ?
C23 C25 H25A 109.5 . . ?
C23 C25 H25B 109.5 . . ?
H25A C25 H25B 109.5 . . ?
C23 C25 H25C 109.5 . . ?
H25A C25 H25C 109.5 . . ?
H25B C25 H25C 109.5 . . ?
C29 C26 C21 112.3(3) . . ?
C29 C26 C27 108.0(3) . . ?
C21 C26 C27 110.4(3) . . ?
C29 C26 C28 107.4(3) . . ?
C21 C26 C28 108.6(2) . . ?
C27 C26 C28 110.0(3) . . ?
C26 C27 H27A 109.5 . . ?
C26 C27 H27B 109.5 . . ?
H27A C27 H27B 109.5 . . ?
C26 C27 H27C 109.5 . . ?
H27A C27 H27C 109.5 . . ?
H27B C27 H27C 109.5 . . ?
C26 C28 H28A 109.5 . . ?
C26 C28 H28B 109.5 . . ?
H28A C28 H28B 109.5 . . ?
C26 C28 H28C 109.5 . . ?
H28A C28 H28C 109.5 . . ?
H28B C28 H28C 109.5 . . ?
C26 C29 H29A 109.5 . . ?
C26 C29 H29B 109.5 . . ?
H29A C29 H29B 109.5 . . ?
C26 C29 H29C 109.5 . . ?
H29A C29 H29C 109.5 . . ?
H29B C29 H29C 109.5 . . ?
O3 C30 C31 110.8(3) . . ?
O3 C30 C32 109.8(3) . . ?
C31 C30 C32 112.5(3) . . ?
O3 C30 H30 107.8 . . ?
C31 C30 H30 107.8 . . ?
C32 C30 H30 107.8 . . ?
C30 C31 H31A 109.5 . . ?
C30 C31 H31B 109.5 . . ?
H31A C31 H31B 109.5 . . ?
C30 C31 H31C 109.5 . . ?
H31A C31 H31C 109.5 . . ?
H31B C31 H31C 109.5 . . ?
C30 C32 H32A 109.5 . . ?
C30 C32 H32B 109.5 . . ?
H32A C32 H32B 109.5 . . ?
C30 C32 H32C 109.5 . . ?
H32A C32 H32C 109.5 . . ?
H32B C32 H32C 109.5 . . ?
O4 C33 C34 109.6(3) . . ?
O4 C33 C35 109.1(3) . . ?
C34 C33 C35 113.8(4) . . ?
O4 C33 H33 108.1 . . ?
C34 C33 H33 108.1 . . ?
C35 C33 H33 108.1 . . ?
C33 C34 H34A 109.5 . . ?
C33 C34 H34B 109.5 . . ?
H34A C34 H34B 109.5 . . ?
C33 C34 H34C 109.5 . . ?
H34A C34 H34C 109.5 . . ?
H34B C34 H34C 109.5 . . ?
C33 C35 H35A 109.5 . . ?
C33 C35 H35B 109.5 . . ?
H35A C35 H35B 109.5 . . ?
C33 C35 H35C 109.5 . . ?
H35A C35 H35C 109.5 . . ?
H35B C35 H35C 109.5 . . ?

loop_
_geom_bond_atom_site_label_1
_geom_bond_atom_site_label_2
_geom_bond_distance
_geom_bond_site_symmetry_2
_geom_bond_publ_flag
Ti O3 1.777(2) . ?
Ti O4 1.790(2) . ?
Ti O2 1.942(2) . ?
Ti O1 1.949(2) . ?
Ti N1A 2.336(3) . ?
Ti N1B 2.58(2) . ?
Ti S1A 2.6550(11) . ?
Ti S1B 2.813(6) . ?
S1A C2A 1.769(5) . ?
S1A C13 1.858(3) . ?
N1A C19 1.504(4) . ?
N1A C14 1.505(4) . ?
N1A C12A 1.521(4) . ?
C1A O1 1.358(6) . ?
C1A C2A 1.416(6) . ?
C1A C6A 1.418(7) . ?
C2A C3A 1.393(6) . ?
C3A C4A 1.382(6) . ?
C3A H3A 0.9500 . ?
C4A C5A 1.409(6) . ?
C4A C7A 1.518(6) . ?
C5A C6A 1.404(6) . ?
C5A H5A 0.9500 . ?
C6A C8A 1.533(7) . ?
C7A H7A 0.9800 . ?
C7A H7B 0.9800 . ?
C7A H7C 0.9800 . ?
C8A C11A 1.525(7) . ?
C8A C10A 1.540(7) . ?
C8A C9A 1.563(7) . ?
C9A H9A 0.9800 . ?
C9A H9B 0.9800 . ?
C9A H9C 0.9800 . ?
C10A H10A 0.9800 . ?
C10A H10B 0.9800 . ?
C10A H10C 0.9800 . ?
C11A H11A 0.9800 . ?
C11A H11B 0.9800 . ?
C11A H11C 0.9800 . ?
C12A H12A 0.9800 . ?
C12A H12B 0.9800 . ?
C12A H12C 0.9800 . ?
S1B C19 1.543(6) . ?
S1B C14 1.923(7) . ?
S1B C24 2.263(7) . ?
N1B C12B 1.23(3) . ?
N1B C13 1.43(2) . ?
N1B C2B 1.51(2) . ?
C1B O1 1.264(9) . ?
C1B C2B 1.3900 . ?
C1B C6B 1.3900 . ?
C2B C3B 1.3900 . ?
C3B C4B 1.3900 . ?
C3B H3B 0.9500 . ?
C4B C5B 1.3900 . ?
C4B C7B 1.56(3) . ?
C5B C6B 1.3900 . ?
C5B H5B 0.9500 . ?
C6B C8B 1.538(17) . ?
C7B H7B1 0.9800 . ?
C7B H7B2 0.9800 . ?
C7B H7B3 0.9800 . ?
C8B C10B 1.542(19) . ?
C8B C9B 1.551(19) . ?
C8B C11B 1.56(2) . ?
C9B H9B1 0.9800 . ?
C9B H9B2 0.9800 . ?
C9B H9B3 0.9800 . ?
C10B H10D 0.9800 . ?
C10B H10E 0.9800 . ?
C10B H10F 0.9800 . ?
C11B H11D 0.9800 . ?
C11B H11E 0.9800 . ?
C11B H11F 0.9800 . ?
C12B H12D 0.9800 . ?
C12B H12E 0.9800 . ?
C12B H12F 0.9800 . ?
O2 C20 1.342(4) . ?
O3 C30 1.405(4) . ?
O4 C33 1.425(4) . ?
C13 C18 1.525(4) . ?
C13 C14 1.532(4) . ?
C13 H13 1.0000 . ?
C14 C15 1.528(5) . ?
C14 H14 1.0000 . ?
C15 C16 1.531(5) . ?
C15 H15A 0.9900 . ?
C15 H15B 0.9900 . ?
C16 C17 1.526(5) . ?
C16 H16A 0.9900 . ?
C16 H16B 0.9900 . ?
C17 C18 1.522(5) . ?
C17 H17A 0.9900 . ?
C17 H17B 0.9900 . ?
C18 H18A 0.9900 . ?
C18 H18B 0.9900 . ?
C19 C24 1.378(5) . ?
C19 C20 1.392(4) . ?
C20 C21 1.420(4) . ?
C21 C22 1.388(4) . ?
C21 C26 1.534(4) . ?
C22 C23 1.398(5) . ?
C22 H22 0.9500 . ?
C23 C24 1.391(5) . ?
C23 C25 1.508(5) . ?
C24 H24 0.9500 . ?
C25 H25A 0.9800 . ?
C25 H25B 0.9800 . ?
C25 H25C 0.9800 . ?
C26 C29 1.526(4) . ?
C26 C27 1.535(5) . ?
C26 C28 1.545(4) . ?
C27 H27A 0.9800 . ?
C27 H27B 0.9800 . ?
C27 H27C 0.9800 . ?
C28 H28A 0.9800 . ?
C28 H28B 0.9800 . ?
C28 H28C 0.9800 . ?
C29 H29A 0.9800 . ?
C29 H29B 0.9800 . ?
C29 H29C 0.9800 . ?
C30 C31 1.507(4) . ?
C30 C32 1.509(5) . ?
C30 H30 1.0000 . ?
C31 H31A 0.9800 . ?
C31 H31B 0.9800 . ?
C31 H31C 0.9800 . ?
C32 H32A 0.9800 . ?
C32 H32B 0.9800 . ?
C32 H32C 0.9800 . ?
C33 C34 1.499(5) . ?
C33 C35 1.502(5) . ?
C33 H33 1.0000 . ?
C34 H34A 0.9800 . ?
C34 H34B 0.9800 . ?
C34 H34C 0.9800 . ?
C35 H35A 0.9800 . ?
C35 H35B 0.9800 . ?
C35 H35C 0.9800 . ?

loop_
_geom_torsion_atom_site_label_1
_geom_torsion_atom_site_label_2
_geom_torsion_atom_site_label_3
_geom_torsion_atom_site_label_4
_geom_torsion
_geom_torsion_site_symmetry_1
_geom_torsion_site_symmetry_2
_geom_torsion_site_symmetry_3
_geom_torsion_site_symmetry_4
_geom_torsion_publ_flag
O3 Ti S1A C2A -75.0(3) . . . . ?
O4 Ti S1A C2A 73.93(16) . . . . ?
O2 Ti S1A C2A 168.84(16) . . . . ?
O1 Ti S1A C2A -24.86(16) . . . . ?
N1A Ti S1A C2A -118.35(16) . . . . ?
N1B Ti S1A C2A -95(2) . . . . ?
S1B Ti S1A C2A -111.43(18) . . . . ?
O3 Ti S1A C13 27.0(3) . . . . ?
O4 Ti S1A C13 175.86(12) . . . . ?
O2 Ti S1A C13 -89.22(12) . . . . ?
O1 Ti S1A C13 77.08(12) . . . . ?
N1A Ti S1A C13 -16.41(12) . . . . ?
N1B Ti S1A C13 7(2) . . . . ?
S1B Ti S1A C13 -9.49(15) . . . . ?
O3 Ti N1A C19 59.25(19) . . . . ?
O4 Ti N1A C19 -97.2(3) . . . . ?
O2 Ti N1A C19 -39.88(18) . . . . ?
O1 Ti N1A C19 154.63(19) . . . . ?
N1B Ti N1A C19 -135.3(5) . . . . ?
S1A Ti N1A C19 -130.76(19) . . . . ?
S1B Ti N1A C19 83.3(7) . . . . ?
O3 Ti N1A C14 177.4(2) . . . . ?
O4 Ti N1A C14 21.0(4) . . . . ?
O2 Ti N1A C14 78.3(2) . . . . ?
O1 Ti N1A C14 -87.2(2) . . . . ?
N1B Ti N1A C14 -17.1(5) . . . . ?
S1A Ti N1A C14 -12.57(19) . . . . ?
S1B Ti N1A C14 -158.5(8) . . . . ?
O3 Ti N1A C12A -55.9(2) . . . . ?
O4 Ti N1A C12A 147.6(2) . . . . ?
O2 Ti N1A C12A -155.0(2) . . . . ?
O1 Ti N1A C12A 39.5(2) . . . . ?
N1B Ti N1A C12A 109.5(5) . . . . ?
S1A Ti N1A C12A 114.1(2) . . . . ?
S1B Ti N1A C12A -31.8(6) . . . . ?
O1 C1A C2A C3A -176.5(4) . . . . ?
C6A C1A C2A C3A 3.4(7) . . . . ?
O1 C1A C2A S1A 5.6(6) . . . . ?
C6A C1A C2A S1A -174.4(4) . . . . ?
C13 S1A C2A C3A 100.3(3) . . . . ?
Ti S1A C2A C3A -161.2(3) . . . . ?
C13 S1A C2A C1A -81.9(4) . . . . ?
Ti S1A C2A C1A 16.6(4) . . . . ?
C1A C2A C3A C4A -1.5(6) . . . . ?
S1A C2A C3A C4A 176.1(3) . . . . ?
C2A C3A C4A C5A -1.0(5) . . . . ?
C2A C3A C4A C7A 178.6(4) . . . . ?
C3A C4A C5A C6A 1.9(6) . . . . ?
C7A C4A C5A C6A -177.8(4) . . . . ?
C4A C5A C6A C1A -0.1(6) . . . . ?
C4A C5A C6A C8A -179.2(4) . . . . ?
O1 C1A C6A C5A 177.4(5) . . . . ?
C2A C1A C6A C5A -2.5(6) . . . . ?
O1 C1A C6A C8A -3.5(7) . . . . ?
C2A C1A C6A C8A 176.6(5) . . . . ?
C5A C6A C8A C11A 116.4(5) . . . . ?
C1A C6A C8A C11A -62.6(6) . . . . ?
C5A C6A C8A C10A -1.6(6) . . . . ?
C1A C6A C8A C10A 179.4(4) . . . . ?
C5A C6A C8A C9A -117.1(5) . . . . ?
C1A C6A C8A C9A 63.9(5) . . . . ?
O3 Ti S1B C19 80.4(2) . . . . ?
O4 Ti S1B C19 -76.5(8) . . . . ?
O2 Ti S1B C19 -21.0(2) . . . . ?
O1 Ti S1B C19 176.5(3) . . . . ?
N1A Ti S1B C19 -75.3(7) . . . . ?
N1B Ti S1B C19 -111.4(5) . . . . ?
S1A Ti S1B C19 -108.4(2) . . . . ?
O3 Ti S1B C14 170.3(2) . . . . ?
O4 Ti S1B C14 13.4(9) . . . . ?
O2 Ti S1B C14 68.90(19) . . . . ?
O1 Ti S1B C14 -93.61(19) . . . . ?
N1A Ti S1B C14 14.6(5) . . . . ?
N1B Ti S1B C14 -21.5(5) . . . . ?
S1A Ti S1B C14 -18.44(18) . . . . ?
O3 Ti S1B C24 64.3(2) . . . . ?
O4 Ti S1B C24 -92.6(8) . . . . ?
O2 Ti S1B C24 -37.1(2) . . . . ?
O1 Ti S1B C24 160.4(2) . . . . ?
N1A Ti S1B C24 -91.3(7) . . . . ?
N1B Ti S1B C24 -127.5(5) . . . . ?
S1A Ti S1B C24 -124.4(2) . . . . ?
O3 Ti N1B C12B 144.2(14) . . . . ?
O4 Ti N1B C12B -58.9(17) . . . . ?
O2 Ti N1B C12B 35.5(17) . . . . ?
O1 Ti N1B C12B -154.8(18) . . . . ?
N1A Ti N1B C12B 107.3(17) . . . . ?
S1A Ti N1B C12B -48(2) . . . . ?
S1B Ti N1B C12B 115.2(17) . . . . ?
O3 Ti N1B C13 22(2) . . . . ?
O4 Ti N1B C13 179.0(11) . . . . ?
O2 Ti N1B C13 -86.6(11) . . . . ?
O1 Ti N1B C13 83.2(11) . . . . ?
N1A Ti N1B C13 -14.7(9) . . . . ?
S1A Ti N1B C13 -170(4) . . . . ?
S1B Ti N1B C13 -6.8(10) . . . . ?
O3 Ti N1B C2B -93.8(14) . . . . ?
O4 Ti N1B C2B 63.1(11) . . . . ?
O2 Ti N1B C2B 157.5(11) . . . . ?
O1 Ti N1B C2B -32.8(10) . . . . ?
N1A Ti N1B C2B -130.6(12) . . . . ?
S1A Ti N1B C2B 74(2) . . . . ?
S1B Ti N1B C2B -122.7(11) . . . . ?
O1 C1B C2B C3B 174.9(13) . . . . ?
C6B C1B C2B C3B 0.0 . . . . ?
O1 C1B C2B N1B -11.7(14) . . . . ?
C6B C1B C2B N1B 173.4(17) . . . . ?
C12B N1B C2B C3B -55(3) . . . . ?
C13 N1B C2B C3B 89.5(16) . . . . ?
Ti N1B C2B C3B -153.1(8) . . . . ?
C12B N1B C2B C1B 131(2) . . . . ?
C13 N1B C2B C1B -84.1(16) . . . . ?
Ti N1B C2B C1B 33.4(13) . . . . ?
C1B C2B C3B C4B 0.0 . . . . ?
N1B C2B C3B C4B -173.8(16) . . . . ?
C2B C3B C4B C5B 0.0 . . . . ?
C2B C3B C4B C7B -180.0(16) . . . . ?
C3B C4B C5B C6B 0.0 . . . . ?
C7B C4B C5B C6B 180.0(14) . . . . ?
C4B C5B C6B C1B 0.0 . . . . ?
C4B C5B C6B C8B 177.3(13) . . . . ?
O1 C1B C6B C5B -174.0(16) . . . . ?
C2B C1B C6B C5B 0.0 . . . . ?
O1 C1B C6B C8B 8.4(15) . . . . ?
C2B C1B C6B C8B -177.6(12) . . . . ?
C5B C6B C8B C10B 0.0(17) . . . . ?
C1B C6B C8B C10B 177.5(10) . . . . ?
C5B C6B C8B C9B -143.2(13) . . . . ?
C1B C6B C8B C9B 34.3(17) . . . . ?
C5B C6B C8B C11B 121.8(13) . . . . ?
C1B C6B C8B C11B -60.8(14) . . . . ?
C2B C1B O1 C1A -125(9) . . . . ?
C6B C1B O1 C1A 49(8) . . . . ?
C2B C1B O1 Ti -33.3(10) . . . . ?
C6B C1B O1 Ti 141.2(9) . . . . ?
C2A C1A O1 C1B 53(8) . . . . ?
C6A C1A O1 C1B -127(9) . . . . ?
C2A C1A O1 Ti -39.1(6) . . . . ?
C6A C1A O1 Ti 141.0(4) . . . . ?
O3 Ti O1 C1B -160.9(9) . . . . ?
O4 Ti O1 C1B -52.0(9) . . . . ?
O2 Ti O1 C1B 68.2(9) . . . . ?
N1A Ti O1 C1B 106.5(9) . . . . ?
N1B Ti O1 C1B 40.7(10) . . . . ?
S1A Ti O1 C1B 30.3(9) . . . . ?
S1B Ti O1 C1B 118.3(9) . . . . ?
O3 Ti O1 C1A -153.8(4) . . . . ?
O4 Ti O1 C1A -44.8(4) . . . . ?
O2 Ti O1 C1A 75.3(4) . . . . ?
N1A Ti O1 C1A 113.6(4) . . . . ?
N1B Ti O1 C1A 47.8(6) . . . . ?
S1A Ti O1 C1A 37.5(4) . . . . ?
S1B Ti O1 C1A 125.4(4) . . . . ?
O3 Ti O2 C20 -45.4(2) . . . . ?
O4 Ti O2 C20 -154.50(19) . . . . ?
O1 Ti O2 C20 84.9(3) . . . . ?
N1A Ti O2 C20 44.38(19) . . . . ?
N1B Ti O2 C20 110.9(5) . . . . ?
S1A Ti O2 C20 121.34(19) . . . . ?
S1B Ti O2 C20 33.9(2) . . . . ?
O3 Ti O4 C33 -171.0(4) . . . . ?
O2 Ti O4 C33 -69.4(4) . . . . ?
O1 Ti O4 C33 91.0(4) . . . . ?
N1A Ti O4 C33 -15.8(6) . . . . ?
N1B Ti O4 C33 19.0(6) . . . . ?
S1A Ti O4 C33 16.9(4) . . . . ?
S1B Ti O4 C33 -15.1(10) . . . . ?
C12B N1B C13 C18 54(2) . . . . ?
C2B N1B C13 C18 -92.7(14) . . . . ?
Ti N1B C13 C18 165.9(5) . . . . ?
C12B N1B C13 C14 -71(2) . . . . ?
C2B N1B C13 C14 142.3(12) . . . . ?
Ti N1B C13 C14 40.9(11) . . . . ?
C12B N1B C13 S1A 48(5) . . . . ?
C2B N1B C13 S1A -99(6) . . . . ?
Ti N1B C13 S1A 160(7) . . . . ?
C2A S1A C13 N1B 77(6) . . . . ?
Ti S1A C13 N1B -18(6) . . . . ?
C2A S1A C13 C18 -97.0(2) . . . . ?
Ti S1A C13 C18 167.98(19) . . . . ?
C2A S1A C13 C14 140.5(2) . . . . ?
Ti S1A C13 C14 45.5(2) . . . . ?
C19 N1A C14 C15 -75.7(3) . . . . ?
C12A N1A C14 C15 46.5(3) . . . . ?
Ti N1A C14 C15 171.3(2) . . . . ?
C19 N1A C14 C13 158.4(3) . . . . ?
C12A N1A C14 C13 -79.4(3) . . . . ?
Ti N1A C14 C13 45.4(3) . . . . ?
C19 N1A C14 S1B -86.5(6) . . . . ?
C12A N1A C14 S1B 35.8(6) . . . . ?
Ti N1A C14 S1B 160.6(7) . . . . ?
N1B C13 C14 N1A -54.2(9) . . . . ?
C18 C13 C14 N1A 179.1(3) . . . . ?
S1A C13 C14 N1A -61.3(3) . . . . ?
N1B C13 C14 C15 176.9(9) . . . . ?
C18 C13 C14 C15 50.2(4) . . . . ?
S1A C13 C14 C15 169.7(2) . . . . ?
N1B C13 C14 S1B -74.6(9) . . . . ?
C18 C13 C14 S1B 158.6(3) . . . . ?
S1A C13 C14 S1B -81.8(3) . . . . ?
C19 S1B C14 N1A 66.7(6) . . . . ?
C24 S1B C14 N1A 99.9(7) . . . . ?
Ti S1B C14 N1A -14.1(5) . . . . ?
C19 S1B C14 C15 -103.7(3) . . . . ?
C24 S1B C14 C15 -70.5(3) . . . . ?
Ti S1B C14 C15 175.6(2) . . . . ?
C19 S1B C14 C13 139.4(3) . . . . ?
C24 S1B C14 C13 172.6(3) . . . . ?
Ti S1B C14 C13 58.7(3) . . . . ?
N1A C14 C15 C16 -178.6(3) . . . . ?
C13 C14 C15 C16 -53.7(4) . . . . ?
S1B C14 C15 C16 -174.9(3) . . . . ?
C14 C15 C16 C17 58.5(4) . . . . ?
C15 C16 C17 C18 -59.0(4) . . . . ?
C16 C17 C18 C13 57.2(4) . . . . ?
N1B C13 C18 C17 -174.4(9) . . . . ?
C14 C13 C18 C17 -52.9(4) . . . . ?
S1A C13 C18 C17 -173.5(2) . . . . ?
C14 N1A C19 C24 88.6(4) . . . . ?
C12A N1A C19 C24 -34.0(4) . . . . ?
Ti N1A C19 C24 -146.7(3) . . . . ?
C14 N1A C19 C20 -93.0(3) . . . . ?
C12A N1A C19 C20 144.4(3) . . . . ?
Ti N1A C19 C20 31.7(3) . . . . ?
C14 N1A C19 S1B 112.0(6) . . . . ?
C12A N1A C19 S1B -10.6(5) . . . . ?
Ti N1A C19 S1B -123.3(5) . . . . ?
C14 S1B C19 C24 118.0(3) . . . . ?
Ti S1B C19 C24 -154.9(2) . . . . ?
C14 S1B C19 C20 -77.4(5) . . . . ?
C24 S1B C19 C20 164.7(6) . . . . ?
Ti S1B C19 C20 9.8(4) . . . . ?
C14 S1B C19 N1A -43.2(4) . . . . ?
C24 S1B C19 N1A -161.2(5) . . . . ?
Ti S1B C19 N1A 43.9(4) . . . . ?
Ti O2 C20 C19 -40.7(3) . . . . ?
Ti O2 C20 C21 136.5(2) . . . . ?
C24 C19 C20 O2 177.4(3) . . . . ?
N1A C19 C20 O2 -1.2(4) . . . . ?
S1B C19 C20 O2 15.1(6) . . . . ?
C24 C19 C20 C21 0.1(4) . . . . ?
N1A C19 C20 C21 -178.4(3) . . . . ?
S1B C19 C20 C21 -162.2(4) . . . . ?
O2 C20 C21 C22 -177.5(3) . . . . ?
C19 C20 C21 C22 -0.4(4) . . . . ?
O2 C20 C21 C26 -2.1(4) . . . . ?
C19 C20 C21 C26 175.0(3) . . . . ?
C20 C21 C22 C23 1.0(4) . . . . ?
C26 C21 C22 C23 -174.3(3) . . . . ?
C21 C22 C23 C24 -1.1(5) . . . . ?
C21 C22 C23 C25 176.6(3) . . . . ?
C20 C19 C24 C23 -0.3(5) . . . . ?
N1A C19 C24 C23 178.0(3) . . . . ?
S1B C19 C24 C23 167.1(3) . . . . ?
C20 C19 C24 S1B -167.4(4) . . . . ?
N1A C19 C24 S1B 10.9(3) . . . . ?
C22 C23 C24 C19 0.8(4) . . . . ?
C25 C23 C24 C19 -176.9(3) . . . . ?
C22 C23 C24 S1B 25.6(9) . . . . ?
C25 C23 C24 S1B -152.1(7) . . . . ?
C14 S1B C24 C19 -66.6(3) . . . . ?
Ti S1B C24 C19 27.2(2) . . . . ?
C19 S1B C24 C23 -33.0(8) . . . . ?
C14 S1B C24 C23 -99.6(8) . . . . ?
Ti S1B C24 C23 -5.8(9) . . . . ?
C22 C21 C26 C29 -4.2(4) . . . . ?
C20 C21 C26 C29 -179.4(3) . . . . ?
C22 C21 C26 C27 -124.8(3) . . . . ?
C20 C21 C26 C27 60.0(4) . . . . ?
C22 C21 C26 C28 114.5(3) . . . . ?
C20 C21 C26 C28 -60.7(4) . . . . ?
Ti O4 C33 C34 -133.6(4) . . . . ?
Ti O4 C33 C35 101.2(5) . . . . ?
